data_4032588
loop_
_publ_author_name
'Chan, Chieh-Kai'
'Hsueh, Nai-Chen'
'Tsai, Yu-Lin'
'Chang, Meng-Yang'

_publ_section_title
;
 Bi(OTf)3-Mediated Intramolecular Olefinic Cyclization: Synthesis of
 Substituted Aryl-Dihydronaphthalenes and Indenes.
;
_journal_issue 13
_journal_name_full 'The Journal of organic chemistry'
_journal_page_first 7077
_journal_page_last 7084
_journal_paper_doi 10.1021/acs.joc.7b01278
_journal_volume 82
_journal_year 2017
_chemical_formula_sum 'C30 H25 F O2'
_chemical_formula_weight 436.50
_space_group_crystal_system triclinic
_space_group_IT_number 2
_space_group_name_Hall '-P 1'
_space_group_name_H-M_alt 'P -1'
_symmetry_space_group_name_Hall '-P 1'
_symmetry_space_group_name_H-M 'P -1'
_atom_sites_solution_hydrogens geom
_audit_creation_method SHELXL-2014/6
_cell_angle_alpha 74.294(4)
_cell_angle_beta 85.627(5)
_cell_angle_gamma 65.942(4)
_cell_formula_units_Z 4
_cell_length_a 11.399(2)
_cell_length_b 11.510(2)
_cell_length_c 19.440(4)
_cell_measurement_reflns_used 5567
_cell_measurement_temperature 99(2)
_cell_measurement_theta_max 27.8439
_cell_measurement_theta_min 2.2773
_cell_volume 2240.4(7)
_computing_cell_refinement 'SAINT V8.34A (Bruker AXS Inc., 2013)'
_computing_data_collection 'Bruker APEX2'
_computing_data_reduction 'SAINT V8.34A (Bruker AXS Inc., 2013)'
_computing_molecular_graphics 'Bruker SHELXTL'
_computing_publication_material 'Bruker SHELXTL'
_computing_structure_refinement 'SHELXL-2014/6 (Sheldrick, 2014)'
_diffrn_ambient_temperature 99(2)
_diffrn_detector_area_resol_mean 8.3333
_diffrn_measured_fraction_theta_full 0.999
_diffrn_measured_fraction_theta_max 0.989
_diffrn_measurement_device_type 'Bruker APEX-II CCD'
_diffrn_measurement_method '\f and \w scans'
_diffrn_radiation_type MoK\a
_diffrn_radiation_wavelength 0.71073
_diffrn_reflns_av_R_equivalents 0.0523
_diffrn_reflns_av_unetI/netI 0.0624
_diffrn_reflns_Laue_measured_fraction_full 0.999
_diffrn_reflns_Laue_measured_fraction_max 0.989
_diffrn_reflns_limit_h_max 12
_diffrn_reflns_limit_h_min -15
_diffrn_reflns_limit_k_max 15
_diffrn_reflns_limit_k_min -15
_diffrn_reflns_limit_l_max 25
_diffrn_reflns_limit_l_min -25
_diffrn_reflns_number 38066
_diffrn_reflns_point_group_measured_fraction_full 0.999
_diffrn_reflns_point_group_measured_fraction_max 0.989
_diffrn_reflns_theta_full 25.242
_diffrn_reflns_theta_max 28.296
_diffrn_reflns_theta_min 1.089
_exptl_absorpt_coefficient_mu 0.085
_exptl_absorpt_correction_T_max 0.9485
_exptl_absorpt_correction_T_min 0.8985
_exptl_absorpt_correction_type multi-scan
_exptl_absorpt_process_details 'SADABS V2014/4 (Bruker AXS Inc.)'
_exptl_crystal_colour colorless
_exptl_crystal_density_diffrn 1.294
_exptl_crystal_density_meas ?
_exptl_crystal_density_method 'not measured'
_exptl_crystal_description lump
_exptl_crystal_F_000 920
_exptl_crystal_size_max 0.16
_exptl_crystal_size_mid 0.15
_exptl_crystal_size_min 0.12
_refine_diff_density_max 0.292
_refine_diff_density_min -0.228
_refine_diff_density_rms 0.051
_refine_ls_extinction_method none
_refine_ls_goodness_of_fit_ref 1.017
_refine_ls_hydrogen_treatment constr
_refine_ls_matrix_type full
_refine_ls_number_parameters 599
_refine_ls_number_reflns 11027
_refine_ls_number_restraints 0
_refine_ls_restrained_S_all 1.017
_refine_ls_R_factor_all 0.0781
_refine_ls_R_factor_gt 0.0469
_refine_ls_shift/su_max 0.001
_refine_ls_shift/su_mean 0.000
_refine_ls_structure_factor_coef Fsqd
_refine_ls_weighting_details 'w=1/[\s^2^(Fo^2^)+(0.0430P)^2^+0.5161P] where P=(Fo^2^+2Fc^2^)/3'
_refine_ls_weighting_scheme calc
_refine_ls_wR_factor_gt 0.0968
_refine_ls_wR_factor_ref 0.1123
_reflns_Friedel_coverage 0.000
_reflns_number_gt 7661
_reflns_number_total 11027
_reflns_threshold_expression 'I > 2\s(I)'
_cod_data_source_file jo7b01278_si_002.cif
_cod_data_source_block mo_170433LT_0m_compound_4t
_cod_depositor_comments
;
The following automatic conversions were performed:

'_exptl_crystal_density_meas' value 'not measured' was changed to '?'
- the value is perceived as not measured.

Automatic conversion script
Id: cif_fix_values 4973 2017-02-22 13:04:09Z antanas 

 Adding full bibliography for 4032587--4032592.cif.

2020-08-05
Z value and formula fixed to values more according to usual
chemical conventions.                 miguel
;
_cod_original_formula_sum 'C60 H50 F2 O4'
_cod_original_formula_weight 873.00
_cod_original_formula_units_Z 2
_cod_original_cell_volume 2240.2(8)
_cod_database_code 4032588
_shelx_space_group_comment
;
The symmetry employed for this shelxl refinement is uniquely defined
by the following loop, which should always be used as a source of
symmetry information in preference to the above space-group names.
They are only intended as comments.
;
_shelxl_version_number 2014/6

loop_
_space_group_symop_operation_xyz
'x, y, z'
'-x, -y, -z'

loop_
_atom_site_label
_atom_site_type_symbol
_atom_site_fract_x
_atom_site_fract_y
_atom_site_fract_z
_atom_site_U_iso_or_equiv
_atom_site_adp_type
_atom_site_occupancy
_atom_site_site_symmetry_order
_atom_site_calc_flag
_atom_site_refinement_flags_posn
_atom_site_refinement_flags_adp
F1 F -0.11072(11) 0.64377(11) 0.74284(5) 0.0360(3) Uani 1 1 d . .
F2 F 0.06743(9) 0.93186(10) 0.92594(6) 0.0335(3) Uani 1 1 d . .
O1 O 0.00862(11) 0.96713(11) 0.26962(6) 0.0226(3) Uani 1 1 d . .
O2 O 0.05196(11) 0.71075(11) 0.29644(6) 0.0213(3) Uani 1 1 d . .
O3 O 0.93365(11) 0.64842(11) 1.12571(6) 0.0221(3) Uani 1 1 d . .
O4 O 0.85538(10) 0.46742(10) 1.10845(5) 0.0183(2) Uani 1 1 d . .
C1 C -0.02173(17) 0.63579(16) 0.69113(9) 0.0231(4) Uani 1 1 d . .
C2 C -0.06378(17) 0.70052(16) 0.62145(9) 0.0221(4) Uani 1 1 d . .
H2 H -0.1528 0.7501 0.6093 0.027 Uiso 1 1 calc R U
C3 C 0.02715(16) 0.69184(15) 0.56900(8) 0.0196(3) Uani 1 1 d . .
H25 H -0.0004 0.7361 0.5205 0.024 Uiso 1 1 calc R U
C4 C 0.15812(15) 0.61943(14) 0.58625(8) 0.0161(3) Uani 1 1 d . .
C5 C 0.26100(15) 0.60705(15) 0.53050(8) 0.0173(3) Uani 1 1 d . .
H24 H 0.3279 0.6295 0.5473 0.021 Uiso 1 1 calc R U
C6 C 0.20714(15) 0.70339(15) 0.45830(8) 0.0159(3) Uani 1 1 d . .
C7 C 0.19467(15) 0.83364(15) 0.44196(8) 0.0154(3) Uani 1 1 d . .
C8 C 0.25544(15) 0.87794(14) 0.48948(8) 0.0151(3) Uani 1 1 d . .
C9 C 0.18417(16) 0.95791(16) 0.53313(8) 0.0194(3) Uani 1 1 d . .
H12 H 0.0933 0.9866 0.5330 0.023 Uiso 1 1 calc R U
C10 C 0.24482(16) 0.99627(15) 0.57701(8) 0.0195(3) Uani 1 1 d . .
H19 H 0.1945 1.0518 0.6061 0.023 Uiso 1 1 calc R U
C11 C 0.37832(15) 0.95445(14) 0.57896(8) 0.0154(3) Uani 1 1 d . .
C12 C 0.44600(15) 0.98962(15) 0.62703(8) 0.0157(3) Uani 1 1 d . .
C13 C 0.39208(16) 1.11337(15) 0.64166(8) 0.0184(3) Uani 1 1 d . .
H16 H 0.3100 1.1755 0.6212 0.022 Uiso 1 1 calc R U
C14 C 0.45699(17) 1.14624(16) 0.68556(8) 0.0217(4) Uani 1 1 d . .
H15 H 0.4185 1.2299 0.6957 0.026 Uiso 1 1 calc R U
C15 C 0.57793(17) 1.05764(16) 0.71485(8) 0.0222(4) Uani 1 1 d . .
H1 H 0.6233 1.0810 0.7440 0.027 Uiso 1 1 calc R U
C16 C 0.19551(17) 0.55747(15) 0.65828(8) 0.0199(3) Uani 1 1 d . .
H4 H 0.2844 0.5089 0.6712 0.024 Uiso 1 1 calc R U
C17 C 0.10608(17) 0.56507(16) 0.71150(9) 0.0234(4) Uani 1 1 d . .
H3 H 0.1324 0.5228 0.7603 0.028 Uiso 1 1 calc R U
C18 C 0.32753(17) 0.46510(16) 0.52309(9) 0.0228(4) Uani 1 1 d . .
H22 H 0.4099 0.4536 0.4992 0.027 Uiso 1 1 calc R U
H23 H 0.3470 0.4027 0.5713 0.027 Uiso 1 1 calc R U
C19 C 0.24534(17) 0.43354(16) 0.48075(9) 0.0240(4) Uani 1 1 d . .
H21 H 0.2493 0.3464 0.4920 0.029 Uiso 1 1 calc R U
C20 C 0.16680(17) 0.52607(15) 0.42755(9) 0.0216(4) Uani 1 1 d . .
H20 H 0.1173 0.5033 0.4006 0.026 Uiso 1 1 calc R U
C21 C 0.15540(15) 0.66295(15) 0.40985(8) 0.0166(3) Uani 1 1 d . .
C22 C 0.12807(15) 0.92426(15) 0.37921(8) 0.0167(3) Uani 1 1 d . .
H11 H 0.1182 1.0133 0.3690 0.020 Uiso 1 1 calc R U
C23 C 0.07625(15) 0.88512(15) 0.33174(8) 0.0169(3) Uani 1 1 d . .
C24 C -0.01357(19) 1.10336(17) 0.25547(10) 0.0308(4) Uani 1 1 d . .
H6 H -0.0603 1.1385 0.2947 0.046 Uiso 1 1 calc R U
H7 H -0.0646 1.1530 0.2107 0.046 Uiso 1 1 calc R U
H5 H 0.0690 1.1118 0.2513 0.046 Uiso 1 1 calc R U
C25 C 0.09273(15) 0.75302(16) 0.34668(8) 0.0174(3) Uani 1 1 d . .
C26 C -0.08107(17) 0.73264(18) 0.30091(9) 0.0254(4) Uani 1 1 d . .
H10 H -0.0955 0.6819 0.3476 0.038 Uiso 1 1 calc R U
H8 H -0.1051 0.7043 0.2629 0.038 Uiso 1 1 calc R U
H9 H -0.1336 0.8267 0.2953 0.038 Uiso 1 1 calc R U
C27 C 0.63216(16) 0.93442(16) 0.70114(8) 0.0211(3) Uani 1 1 d . .
H14 H 0.7146 0.8730 0.7214 0.025 Uiso 1 1 calc R U
C28 C 0.56671(15) 0.90075(15) 0.65819(8) 0.0184(3) Uani 1 1 d . .
H13 H 0.6044 0.8157 0.6497 0.022 Uiso 1 1 calc R U
C29 C 0.44846(15) 0.87547(15) 0.53426(8) 0.0165(3) Uani 1 1 d . .
H18 H 0.5393 0.8467 0.5341 0.020 Uiso 1 1 calc R U
C30 C 0.38834(15) 0.83835(15) 0.49029(8) 0.0170(3) Uani 1 1 d . .
H17 H 0.4384 0.7851 0.4602 0.020 Uiso 1 1 calc R U
C31 C 0.19733(16) 0.89243(16) 0.91754(9) 0.0215(4) Uani 1 1 d . .
C32 C 0.27795(16) 0.81929(15) 0.97667(9) 0.0204(3) Uani 1 1 d . .
H50 H 0.2448 0.7965 1.0223 0.025 Uiso 1 1 calc R U
C33 C 0.40976(15) 0.77932(15) 0.96795(8) 0.0173(3) Uani 1 1 d . .
H27 H 0.4672 0.7284 1.0082 0.021 Uiso 1 1 calc R U
C34 C 0.45894(15) 0.81268(15) 0.90118(8) 0.0162(3) Uani 1 1 d . .
C35 C 0.60247(15) 0.76574(15) 0.88840(8) 0.0165(3) Uani 1 1 d . .
H49 H 0.6149 0.8358 0.8490 0.020 Uiso 1 1 calc R U
C36 C 0.68536(15) 0.74304(14) 0.95260(8) 0.0143(3) Uani 1 1 d . .
C37 C 0.72068(15) 0.84014(14) 0.96301(8) 0.0149(3) Uani 1 1 d . .
C38 C 0.67222(15) 0.97728(14) 0.91524(8) 0.0157(3) Uani 1 1 d . .
C39 C 0.54050(15) 1.05681(15) 0.90722(8) 0.0161(3) Uani 1 1 d . .
H47 H 0.4810 1.0212 0.9296 0.019 Uiso 1 1 calc R U
C40 C 0.49563(15) 1.18713(15) 0.86695(8) 0.0157(3) Uani 1 1 d . .
H40 H 0.4058 1.2398 0.8627 0.019 Uiso 1 1 calc R U
C41 C 0.58022(15) 1.24234(14) 0.83256(8) 0.0154(3) Uani 1 1 d . .
C42 C 0.52949(15) 1.38284(15) 0.79016(8) 0.0163(3) Uani 1 1 d . .
C43 C 0.58119(17) 1.42298(16) 0.72502(9) 0.0228(4) Uani 1 1 d . .
H41 H 0.6513 1.3600 0.7074 0.027 Uiso 1 1 calc R U
C44 C 0.53066(18) 1.55443(17) 0.68590(9) 0.0277(4) Uani 1 1 d . .
H42 H 0.5662 1.5805 0.6416 0.033 Uiso 1 1 calc R U
C45 C 0.42930(17) 1.64737(16) 0.71094(9) 0.0262(4) Uani 1 1 d . .
H26 H 0.3950 1.7370 0.6839 0.031 Uiso 1 1 calc R U
C46 C 0.37237(16) 0.88871(15) 0.84297(9) 0.0210(4) Uani 1 1 d . .
H28 H 0.4044 0.9128 0.7972 0.025 Uiso 1 1 calc R U
C47 C 0.24038(17) 0.92995(16) 0.85060(9) 0.0237(4) Uani 1 1 d . .
H29 H 0.1819 0.9823 0.8109 0.028 Uiso 1 1 calc R U
C48 C 0.64988(16) 0.63927(15) 0.86220(8) 0.0201(3) Uani 1 1 d . .
H31 H 0.5880 0.6501 0.8255 0.024 Uiso 1 1 calc R U
H30 H 0.7340 0.6251 0.8399 0.024 Uiso 1 1 calc R U
C49 C 0.66342(16) 0.52122(16) 0.92320(9) 0.0213(4) Uani 1 1 d . .
H48 H 0.6446 0.4527 0.9152 0.026 Uiso 1 1 calc R U
C50 C 0.70150(15) 0.51156(15) 0.98841(8) 0.0190(3) Uani 1 1 d . .
H32 H 0.7088 0.4369 1.0266 0.023 Uiso 1 1 calc R U
C51 C 0.73243(15) 0.61655(15) 1.00149(8) 0.0155(3) Uani 1 1 d . .
C52 C 0.80506(15) 0.81026(15) 1.02053(8) 0.0170(3) Uani 1 1 d . .
H39 H 0.8311 0.8756 1.0265 0.020 Uiso 1 1 calc R U
C53 C 0.85061(15) 0.68659(15) 1.06851(8) 0.0163(3) Uani 1 1 d . .
C54 C 1.00770(17) 0.72414(18) 1.12346(9) 0.0264(4) Uani 1 1 d . .
H33 H 1.0504 0.7323 1.0778 0.040 Uiso 1 1 calc R U
H35 H 1.0726 0.6798 1.1628 0.040 Uiso 1 1 calc R U
H34 H 0.9508 0.8121 1.1282 0.040 Uiso 1 1 calc R U
C55 C 0.81244(15) 0.59026(14) 1.05934(8) 0.0155(3) Uani 1 1 d . .
C56 C 0.98361(17) 0.38291(17) 1.09571(10) 0.0300(4) Uani 1 1 d . .
H37 H 0.9840 0.3610 1.0503 0.045 Uiso 1 1 calc R U
H36 H 1.0136 0.3017 1.1347 0.045 Uiso 1 1 calc R U
H38 H 1.0408 0.4283 1.0934 0.045 Uiso 1 1 calc R U
C57 C 0.37769(17) 1.60929(16) 0.77585(9) 0.0228(4) Uani 1 1 d . .
H44 H 0.3083 1.6730 0.7935 0.027 Uiso 1 1 calc R U
C58 C 0.42752(16) 1.47801(15) 0.81501(8) 0.0189(3) Uani 1 1 d . .
H43 H 0.3917 1.4526 0.8594 0.023 Uiso 1 1 calc R U
C59 C 0.71170(15) 1.16257(15) 0.83941(8) 0.0165(3) Uani 1 1 d . .
H45 H 0.7709 1.1976 0.8159 0.020 Uiso 1 1 calc R U
C60 C 0.75693(15) 1.03176(15) 0.88047(8) 0.0171(3) Uani 1 1 d . .
H46 H 0.8467 0.9790 0.8848 0.021 Uiso 1 1 calc R U

loop_
_atom_site_aniso_label
_atom_site_aniso_U_11
_atom_site_aniso_U_22
_atom_site_aniso_U_33
_atom_site_aniso_U_23
_atom_site_aniso_U_13
_atom_site_aniso_U_12
F1 0.0367(7) 0.0390(6) 0.0283(6) -0.0083(5) 0.0170(5) -0.0143(5)
F2 0.0153(5) 0.0376(6) 0.0449(7) -0.0096(5) -0.0027(5) -0.0083(5)
O1 0.0274(7) 0.0215(6) 0.0181(6) 0.0014(5) -0.0081(5) -0.0117(5)
O2 0.0228(7) 0.0273(6) 0.0196(6) -0.0112(5) 0.0003(5) -0.0123(5)
O3 0.0224(7) 0.0255(6) 0.0183(6) -0.0008(5) -0.0063(5) -0.0115(5)
O4 0.0175(6) 0.0157(5) 0.0156(6) 0.0009(4) 0.0014(4) -0.0039(5)
C1 0.0294(10) 0.0229(8) 0.0214(9) -0.0084(7) 0.0108(7) -0.0148(8)
C2 0.0197(9) 0.0232(8) 0.0246(9) -0.0072(7) 0.0024(7) -0.0095(7)
C3 0.0231(9) 0.0196(8) 0.0171(8) -0.0043(6) 0.0001(7) -0.0097(7)
C4 0.0204(9) 0.0136(7) 0.0163(8) -0.0041(6) 0.0002(6) -0.0085(7)
C5 0.0175(9) 0.0155(7) 0.0167(8) -0.0018(6) -0.0009(6) -0.0057(7)
C6 0.0154(8) 0.0163(7) 0.0150(8) -0.0043(6) 0.0022(6) -0.0056(7)
C7 0.0138(8) 0.0183(8) 0.0146(8) -0.0053(6) 0.0031(6) -0.0069(7)
C8 0.0190(9) 0.0138(7) 0.0121(7) -0.0001(6) -0.0005(6) -0.0081(7)
C9 0.0130(8) 0.0229(8) 0.0214(8) -0.0077(7) -0.0009(6) -0.0050(7)
C10 0.0187(9) 0.0191(8) 0.0200(8) -0.0090(6) 0.0004(7) -0.0046(7)
C11 0.0176(8) 0.0145(7) 0.0129(7) -0.0009(6) -0.0006(6) -0.0070(7)
C12 0.0182(9) 0.0184(8) 0.0118(7) -0.0021(6) 0.0021(6) -0.0102(7)
C13 0.0198(9) 0.0177(8) 0.0158(8) -0.0021(6) 0.0007(6) -0.0070(7)
C14 0.0305(10) 0.0202(8) 0.0182(8) -0.0071(7) 0.0033(7) -0.0132(8)
C15 0.0269(10) 0.0286(9) 0.0176(8) -0.0067(7) 0.0009(7) -0.0171(8)
C16 0.0233(9) 0.0162(8) 0.0190(8) -0.0027(6) -0.0019(7) -0.0075(7)
C17 0.0323(11) 0.0200(8) 0.0158(8) -0.0020(6) 0.0021(7) -0.0104(8)
C18 0.0238(10) 0.0173(8) 0.0221(9) -0.0037(7) 0.0019(7) -0.0042(7)
C19 0.0304(10) 0.0156(8) 0.0254(9) -0.0062(7) 0.0041(8) -0.0088(8)
C20 0.0251(10) 0.0193(8) 0.0240(9) -0.0092(7) 0.0036(7) -0.0107(7)
C21 0.0172(8) 0.0162(7) 0.0172(8) -0.0062(6) 0.0046(6) -0.0070(7)
C22 0.0183(9) 0.0152(7) 0.0174(8) -0.0034(6) 0.0009(6) -0.0083(7)
C23 0.0165(8) 0.0202(8) 0.0135(8) -0.0019(6) 0.0001(6) -0.0086(7)
C24 0.0376(11) 0.0231(9) 0.0299(10) 0.0083(7) -0.0172(8) -0.0168(9)
C25 0.0174(8) 0.0235(8) 0.0158(8) -0.0096(6) 0.0032(6) -0.0105(7)
C26 0.0248(10) 0.0318(9) 0.0266(9) -0.0107(7) 0.0013(7) -0.0164(8)
C27 0.0187(9) 0.0262(9) 0.0178(8) -0.0031(7) -0.0014(7) -0.0100(7)
C28 0.0198(9) 0.0180(8) 0.0180(8) -0.0043(6) 0.0026(7) -0.0087(7)
C29 0.0136(8) 0.0166(7) 0.0184(8) -0.0029(6) 0.0015(6) -0.0066(7)
C30 0.0182(9) 0.0167(7) 0.0168(8) -0.0052(6) 0.0029(6) -0.0075(7)
C31 0.0126(8) 0.0196(8) 0.0335(10) -0.0088(7) -0.0019(7) -0.0061(7)
C32 0.0203(9) 0.0200(8) 0.0240(9) -0.0066(7) 0.0013(7) -0.0106(7)
C33 0.0179(9) 0.0161(7) 0.0182(8) -0.0023(6) -0.0030(6) -0.0081(7)
C34 0.0185(9) 0.0151(7) 0.0182(8) -0.0040(6) -0.0026(6) -0.0097(7)
C35 0.0180(9) 0.0180(8) 0.0145(8) -0.0023(6) -0.0001(6) -0.0093(7)
C36 0.0130(8) 0.0162(7) 0.0136(7) -0.0036(6) 0.0012(6) -0.0059(6)
C37 0.0124(8) 0.0146(7) 0.0161(8) -0.0038(6) 0.0024(6) -0.0043(6)
C38 0.0188(9) 0.0153(7) 0.0135(7) -0.0039(6) -0.0014(6) -0.0071(7)
C39 0.0166(8) 0.0178(7) 0.0150(8) -0.0029(6) 0.0008(6) -0.0089(7)
C40 0.0139(8) 0.0167(7) 0.0155(8) -0.0046(6) 0.0007(6) -0.0049(7)
C41 0.0195(9) 0.0158(7) 0.0119(7) -0.0045(6) 0.0006(6) -0.0075(7)
C42 0.0162(8) 0.0169(7) 0.0161(8) -0.0020(6) -0.0010(6) -0.0081(7)
C43 0.0198(9) 0.0233(8) 0.0217(9) -0.0030(7) 0.0049(7) -0.0077(7)
C44 0.0290(10) 0.0283(9) 0.0225(9) 0.0034(7) 0.0028(8) -0.0148(8)
C45 0.0254(10) 0.0179(8) 0.0306(10) 0.0053(7) -0.0056(8) -0.0104(8)
C46 0.0240(10) 0.0195(8) 0.0189(8) -0.0014(6) -0.0045(7) -0.0094(7)
C47 0.0229(10) 0.0197(8) 0.0258(9) -0.0019(7) -0.0107(7) -0.0065(7)
C48 0.0210(9) 0.0222(8) 0.0183(8) -0.0065(7) -0.0001(7) -0.0091(7)
C49 0.0222(9) 0.0182(8) 0.0261(9) -0.0071(7) -0.0013(7) -0.0094(7)
C50 0.0193(9) 0.0154(8) 0.0211(8) -0.0033(6) 0.0004(7) -0.0067(7)
C51 0.0148(8) 0.0163(7) 0.0156(8) -0.0044(6) 0.0038(6) -0.0069(7)
C52 0.0174(8) 0.0176(8) 0.0176(8) -0.0057(6) -0.0003(6) -0.0079(7)
C53 0.0134(8) 0.0215(8) 0.0133(8) -0.0055(6) 0.0014(6) -0.0059(7)
C54 0.0272(10) 0.0313(10) 0.0234(9) -0.0045(7) -0.0062(7) -0.0149(8)
C55 0.0136(8) 0.0144(7) 0.0138(7) -0.0008(6) 0.0022(6) -0.0032(6)
C56 0.0242(10) 0.0207(9) 0.0278(10) 0.0024(7) 0.0051(8) 0.0017(8)
C57 0.0192(9) 0.0175(8) 0.0304(9) -0.0050(7) -0.0004(7) -0.0065(7)
C58 0.0200(9) 0.0194(8) 0.0181(8) -0.0035(6) 0.0007(7) -0.0096(7)
C59 0.0166(8) 0.0197(8) 0.0151(8) -0.0039(6) 0.0015(6) -0.0098(7)
C60 0.0136(8) 0.0178(8) 0.0191(8) -0.0046(6) -0.0020(6) -0.0052(7)

loop_
_atom_type_symbol
_atom_type_description
_atom_type_scat_dispersion_real
_atom_type_scat_dispersion_imag
_atom_type_scat_source
C C 0.0033 0.0016 'International Tables Vol C Tables 4.2.6.8 and 6.1.1.4'
H H 0.0000 0.0000 'International Tables Vol C Tables 4.2.6.8 and 6.1.1.4'
O O 0.0106 0.0060 'International Tables Vol C Tables 4.2.6.8 and 6.1.1.4'
F F 0.0171 0.0103 'International Tables Vol C Tables 4.2.6.8 and 6.1.1.4'

loop_
_geom_angle_atom_site_label_1
_geom_angle_atom_site_label_2
_geom_angle_atom_site_label_3
_geom_angle
C23 O1 C24 116.45(12)
C25 O2 C26 113.23(12)
C53 O3 C54 116.90(12)
C55 O4 C56 112.37(12)
F1 C1 C2 118.57(16)
F1 C1 C17 118.43(15)
C2 C1 C17 122.99(16)
C1 C2 C3 118.34(16)
C1 C2 H2 120.8
C3 C2 H2 120.8
C2 C3 C4 121.28(15)
C2 C3 H25 119.4
C4 C3 H25 119.4
C3 C4 C16 117.85(15)
C3 C4 C5 123.03(14)
C16 C4 C5 119.12(14)
C6 C5 C4 111.87(13)
C6 C5 C18 110.54(13)
C4 C5 C18 111.58(13)
C6 C5 H24 107.5
C4 C5 H24 107.5
C18 C5 H24 107.5
C7 C6 C21 119.36(14)
C7 C6 C5 121.94(13)
C21 C6 C5 118.32(13)
C6 C7 C22 120.19(13)
C6 C7 C8 120.91(14)
C22 C7 C8 118.86(13)
C9 C8 C30 118.38(14)
C9 C8 C7 122.48(14)
C30 C8 C7 119.14(14)
C8 C9 C10 120.62(15)
C8 C9 H12 119.7
C10 C9 H12 119.7
C9 C10 C11 121.05(15)
C9 C10 H19 119.5
C11 C10 H19 119.5
C29 C11 C10 117.68(14)
C29 C11 C12 120.01(14)
C10 C11 C12 122.30(14)
C28 C12 C13 117.98(14)
C28 C12 C11 120.77(14)
C13 C12 C11 121.24(14)
C14 C13 C12 120.85(16)
C14 C13 H16 119.6
C12 C13 H16 119.6
C13 C14 C15 120.31(15)
C13 C14 H15 119.8
C15 C14 H15 119.8
C14 C15 C27 119.42(15)
C14 C15 H1 120.3
C27 C15 H1 120.3
C17 C16 C4 121.73(16)
C17 C16 H4 119.1
C4 C16 H4 119.1
C1 C17 C16 117.79(15)
C1 C17 H3 121.1
C16 C17 H3 121.1
C19 C18 C5 111.76(14)
C19 C18 H22 109.3
C5 C18 H22 109.3
C19 C18 H23 109.3
C5 C18 H23 109.3
H22 C18 H23 107.9
C20 C19 C18 120.87(14)
C20 C19 H21 119.6
C18 C19 H21 119.6
C19 C20 C21 121.11(15)
C19 C20 H20 119.4
C21 C20 H20 119.4
C25 C21 C6 119.86(14)
C25 C21 C20 120.74(14)
C6 C21 C20 119.39(14)
C23 C22 C7 120.59(14)
C23 C22 H11 119.7
C7 C22 H11 119.7
O1 C23 C22 124.56(14)
O1 C23 C25 116.06(13)
C22 C23 C25 119.38(14)
O1 C24 H6 109.5
O1 C24 H7 109.5
H6 C24 H7 109.5
O1 C24 H5 109.5
H6 C24 H5 109.5
H7 C24 H5 109.5
O2 C25 C21 119.79(14)
O2 C25 C23 119.58(14)
C21 C25 C23 120.55(13)
O2 C26 H10 109.5
O2 C26 H8 109.5
H10 C26 H8 109.5
O2 C26 H9 109.5
H10 C26 H9 109.5
H8 C26 H9 109.5
C28 C27 C15 120.32(16)
C28 C27 H14 119.8
C15 C27 H14 119.8
C27 C28 C12 121.09(15)
C27 C28 H13 119.5
C12 C28 H13 119.5
C30 C29 C11 121.29(15)
C30 C29 H18 119.4
C11 C29 H18 119.4
C29 C30 C8 120.95(14)
C29 C30 H17 119.5
C8 C30 H17 119.5
F2 C31 C32 118.28(15)
F2 C31 C47 118.53(15)
C32 C31 C47 123.18(16)
C31 C32 C33 118.14(15)
C31 C32 H50 120.9
C33 C32 H50 120.9
C32 C33 C34 121.18(15)
C32 C33 H27 119.4
C34 C33 H27 119.4
C33 C34 C46 118.26(15)
C33 C34 C35 123.02(14)
C46 C34 C35 118.68(14)
C34 C35 C36 114.64(12)
C34 C35 C48 110.03(12)
C36 C35 C48 109.97(13)
C34 C35 H49 107.3
C36 C35 H49 107.3
C48 C35 H49 107.3
C37 C36 C51 119.30(13)
C37 C36 C35 122.52(13)
C51 C36 C35 118.11(13)
C36 C37 C52 119.87(13)
C36 C37 C38 122.75(13)
C52 C37 C38 117.38(13)
C60 C38 C39 118.20(14)
C60 C38 C37 121.13(14)
C39 C38 C37 120.58(13)
C40 C39 C38 120.78(14)
C40 C39 H47 119.6
C38 C39 H47 119.6
C39 C40 C41 121.17(15)
C39 C40 H40 119.4
C41 C40 H40 119.4
C59 C41 C40 118.22(14)
C59 C41 C42 121.74(14)
C40 C41 C42 120.04(14)
C58 C42 C43 118.38(14)
C58 C42 C41 120.02(14)
C43 C42 C41 121.60(14)
C44 C43 C42 120.45(16)
C44 C43 H41 119.8
C42 C43 H41 119.8
C45 C44 C43 120.54(16)
C45 C44 H42 119.7
C43 C44 H42 119.7
C44 C45 C57 119.70(15)
C44 C45 H26 120.1
C57 C45 H26 120.1
C47 C46 C34 121.45(15)
C47 C46 H28 119.3
C34 C46 H28 119.3
C31 C47 C46 117.78(15)
C31 C47 H29 121.1
C46 C47 H29 121.1
C49 C48 C35 110.91(13)
C49 C48 H31 109.5
C35 C48 H31 109.5
C49 C48 H30 109.5
C35 C48 H30 109.5
H31 C48 H30 108.0
C50 C49 C48 120.80(14)
C50 C49 H48 119.6
C48 C49 H48 119.6
C49 C50 C51 120.18(14)
C49 C50 H32 119.9
C51 C50 H32 119.9
C55 C51 C36 119.93(14)
C55 C51 C50 120.53(14)
C36 C51 C50 119.46(14)
C53 C52 C37 120.73(14)
C53 C52 H39 119.6
C37 C52 H39 119.6
O3 C53 C52 124.78(14)
O3 C53 C55 115.75(13)
C52 C53 C55 119.47(14)
O3 C54 H33 109.5
O3 C54 H35 109.5
H33 C54 H35 109.5
O3 C54 H34 109.5
H33 C54 H34 109.5
H35 C54 H34 109.5
O4 C55 C51 119.87(13)
O4 C55 C53 119.49(13)
C51 C55 C53 120.63(13)
O4 C56 H37 109.5
O4 C56 H36 109.5
H37 C56 H36 109.5
O4 C56 H38 109.5
H37 C56 H38 109.5
H36 C56 H38 109.5
C45 C57 C58 119.98(16)
C45 C57 H44 120.0
C58 C57 H44 120.0
C57 C58 C42 120.94(15)
C57 C58 H43 119.5
C42 C58 H43 119.5
C60 C59 C41 120.60(14)
C60 C59 H45 119.7
C41 C59 H45 119.7
C38 C60 C59 121.01(15)
C38 C60 H46 119.5
C59 C60 H46 119.5

loop_
_geom_bond_atom_site_label_1
_geom_bond_atom_site_label_2
_geom_bond_distance
F1 C1 1.3661(19)
F2 C31 1.3713(19)
O1 C23 1.3694(18)
O1 C24 1.4325(19)
O2 C25 1.3847(18)
O2 C26 1.432(2)
O3 C53 1.3719(18)
O3 C54 1.4309(19)
O4 C55 1.3880(18)
O4 C56 1.435(2)
C1 C2 1.371(2)
C1 C17 1.374(3)
C2 C3 1.391(2)
C2 H2 0.9500
C3 C4 1.395(2)
C3 H25 0.9500
C4 C16 1.398(2)
C4 C5 1.524(2)
C5 C6 1.520(2)
C5 C18 1.538(2)
C5 H24 1.0000
C6 C7 1.394(2)
C6 C21 1.413(2)
C7 C22 1.400(2)
C7 C8 1.495(2)
C8 C9 1.391(2)
C8 C30 1.393(2)
C9 C10 1.394(2)
C9 H12 0.9500
C10 C11 1.397(2)
C10 H19 0.9500
C11 C29 1.396(2)
C11 C12 1.484(2)
C12 C28 1.397(2)
C12 C13 1.402(2)
C13 C14 1.385(2)
C13 H16 0.9500
C14 C15 1.387(2)
C14 H15 0.9500
C15 C27 1.389(2)
C15 H1 0.9500
C16 C17 1.390(2)
C16 H4 0.9500
C17 H3 0.9500
C18 C19 1.498(2)
C18 H22 0.9900
C18 H23 0.9900
C19 C20 1.331(2)
C19 H21 0.9500
C20 C21 1.471(2)
C20 H20 0.9500
C21 C25 1.391(2)
C22 C23 1.389(2)
C22 H11 0.9500
C23 C25 1.403(2)
C24 H6 0.9800
C24 H7 0.9800
C24 H5 0.9800
C26 H10 0.9800
C26 H8 0.9800
C26 H9 0.9800
C27 C28 1.382(2)
C27 H14 0.9500
C28 H13 0.9500
C29 C30 1.381(2)
C29 H18 0.9500
C30 H17 0.9500
C31 C32 1.371(2)
C31 C47 1.375(2)
C32 C33 1.392(2)
C32 H50 0.9500
C33 C34 1.393(2)
C33 H27 0.9500
C34 C46 1.396(2)
C34 C35 1.523(2)
C35 C36 1.523(2)
C35 C48 1.545(2)
C35 H49 1.0000
C36 C37 1.398(2)
C36 C51 1.415(2)
C37 C52 1.407(2)
C37 C38 1.494(2)
C38 C60 1.395(2)
C38 C39 1.398(2)
C39 C40 1.387(2)
C39 H47 0.9500
C40 C41 1.397(2)
C40 H40 0.9500
C41 C59 1.396(2)
C41 C42 1.489(2)
C42 C58 1.395(2)
C42 C43 1.398(2)
C43 C44 1.390(2)
C43 H41 0.9500
C44 C45 1.380(3)
C44 H42 0.9500
C45 C57 1.389(2)
C45 H26 0.9500
C46 C47 1.390(2)
C46 H28 0.9500
C47 H29 0.9500
C48 C49 1.504(2)
C48 H31 0.9900
C48 H30 0.9900
C49 C50 1.333(2)
C49 H48 0.9500
C50 C51 1.475(2)
C50 H32 0.9500
C51 C55 1.391(2)
C52 C53 1.385(2)
C52 H39 0.9500
C53 C55 1.401(2)
C54 H33 0.9800
C54 H35 0.9800
C54 H34 0.9800
C56 H37 0.9800
C56 H36 0.9800
C56 H38 0.9800
C57 C58 1.389(2)
C57 H44 0.9500
C58 H43 0.9500
C59 C60 1.396(2)
C59 H45 0.9500
C60 H46 0.9500
